data_2209596
loop_
_publ_author_name
'Wardell, Solange M. S. V.'
'Souza, Marcus V. N. de'
'Wardell, James L.'
'Low, John N.'
'Glidewell, Christopher'

_publ_section_title
;
 <i>N</i>-(3,5-Dinitrobenzoyl)-<i>N</i>'-phenylhydrazine: sheets built
 from N---H&#x00B7;&#x00B7;&#x00B7;O and C---H&#x00B7;&#x00B7;&#x00B7;O
 hydrogen bonds
;
_journal_coeditor_code LH2091
_journal_issue 7
_journal_name_full 'Acta Crystallographica Section E'
_journal_page_first o2589
_journal_page_last o2591
_journal_paper_doi 10.1107/S1600536806020228
_journal_volume 62
_journal_year 2006
_chemical_formula_iupac 'C13 H10 N4 O5'
_chemical_formula_moiety 'C13 H10 N4 O5'
_chemical_formula_sum 'C13 H10 N4 O5'
_chemical_formula_weight 302.25
_chemical_name_systematic
;
N-(3,5-Dinitrobenzoyl)-N'-phenylhydrazine
;
_space_group_IT_number 14
_symmetry_cell_setting monoclinic
_symmetry_space_group_name_Hall '-P 2yn'
_symmetry_space_group_name_H-M 'P 1 21/n 1'
_atom_sites_solution_hydrogens geom
_atom_sites_solution_primary direct
_atom_sites_solution_secondary difmap
_cell_angle_alpha 90.00
_cell_angle_beta 110.802(3)
_cell_angle_gamma 90.00
_cell_formula_units_Z 4
_cell_length_a 7.5696(3)
_cell_length_b 22.176(2)
_cell_length_c 8.4099(4)
_cell_measurement_reflns_used 3022
_cell_measurement_temperature 120(2)
_cell_measurement_theta_max 27.51
_cell_measurement_theta_min 3.02
_cell_volume 1319.69(15)
_computing_cell_refinement 'DENZO (Otwinowski & Minor, 1997) and COLLECT'
_computing_data_collection 'COLLECT (Hooft, 1999)'
_computing_data_reduction 'DENZO and COLLECT'
_computing_molecular_graphics 'PLATON (Spek, 2003)'
_computing_publication_material 'SHELXL97 and PRPKAPPA (Ferguson, 1999)'
_computing_structure_refinement 'OSCAIL and SHELXL97 (Sheldrick, 1997)'
_computing_structure_solution 'OSCAIL (McArdle, 2003) and SHELXS97 (Sheldrick, 1997)'
_diffrn_ambient_temperature 120(2)
_diffrn_detector_area_resol_mean 9.091
_diffrn_measured_fraction_theta_full 0.997
_diffrn_measured_fraction_theta_max 0.997
_diffrn_measurement_device_type 'Bruker--Nonius KappaCCD'
_diffrn_measurement_method '\f and \w'
_diffrn_radiation_monochromator graphite
_diffrn_radiation_source 'Bruker-Nonius FR591 rotating anode'
_diffrn_radiation_type 'Mo K\a'
_diffrn_radiation_wavelength 0.71073
_diffrn_reflns_av_R_equivalents 0.0674
_diffrn_reflns_av_sigmaI/netI 0.0563
_diffrn_reflns_limit_h_max 9
_diffrn_reflns_limit_h_min -9
_diffrn_reflns_limit_k_max 28
_diffrn_reflns_limit_k_min -28
_diffrn_reflns_limit_l_max 10
_diffrn_reflns_limit_l_min -10
_diffrn_reflns_number 14875
_diffrn_reflns_theta_full 27.51
_diffrn_reflns_theta_max 27.51
_diffrn_reflns_theta_min 3.02
_diffrn_standards_decay_% 0
_exptl_absorpt_coefficient_mu 0.120
_exptl_absorpt_correction_T_max 0.997
_exptl_absorpt_correction_T_min 0.961
_exptl_absorpt_correction_type multi-scan
_exptl_absorpt_process_details '(SADABS; Sheldrick, 2003)'
_exptl_crystal_colour yellow
_exptl_crystal_density_diffrn 1.521
_exptl_crystal_density_method 'not measured'
_exptl_crystal_description lath
_exptl_crystal_F_000 624
_exptl_crystal_size_max 0.44
_exptl_crystal_size_mid 0.08
_exptl_crystal_size_min 0.02
_refine_diff_density_max 0.242
_refine_diff_density_min -0.275
_refine_ls_extinction_method none
_refine_ls_goodness_of_fit_ref 1.048
_refine_ls_hydrogen_treatment constr
_refine_ls_matrix_type full
_refine_ls_number_parameters 199
_refine_ls_number_reflns 3022
_refine_ls_number_restraints 0
_refine_ls_restrained_S_all 1.048
_refine_ls_R_factor_all 0.0953
_refine_ls_R_factor_gt 0.0521
_refine_ls_shift/su_max 0.000
_refine_ls_shift/su_mean 0.000
_refine_ls_structure_factor_coef Fsqd
_refine_ls_weighting_details 'w=1/[\s^2^(Fo^2^)+(0.0578P)^2^+0.6665P] where P=(Fo^2^+2Fc^2^)/3'
_refine_ls_weighting_scheme calc
_refine_ls_wR_factor_gt 0.1170
_refine_ls_wR_factor_ref 0.1444
_reflns_number_gt 1961
_reflns_number_total 3022
_reflns_threshold_expression I>2\s(I)
_cod_data_source_file lh2091.cif
_cod_data_source_block I
_cod_original_sg_symbol_H-M 'P 21/n'
_cod_database_code 2209596
_cod_database_fobs_code 2209596

loop_
_symmetry_equiv_pos_as_xyz
'x, y, z'
'-x+1/2, y+1/2, -z+1/2'
'-x, -y, -z'
'x+1/2, -y+1/2, z+1/2'

loop_
_atom_site_type_symbol
_atom_site_label
_atom_site_fract_x
_atom_site_fract_y
_atom_site_fract_z
_atom_site_U_iso_or_equiv
_atom_site_adp_type
_atom_site_calc_flag
_atom_site_refinement_flags
_atom_site_occupancy
C C1 0.3507(3) 0.66944(9) 0.3671(3) 0.0219(5) Uani d . 1
C C2 0.2617(3) 0.68260(10) 0.1953(3) 0.0238(5) Uani d . 1
C C3 0.2731(3) 0.64172(10) 0.0765(3) 0.0246(5) Uani d . 1
N N3 0.1766(3) 0.65608(9) -0.1038(2) 0.0343(5) Uani d . 1
O O31 0.1060(3) 0.70687(8) -0.1391(2) 0.0398(5) Uani d . 1
O O32 0.1661(3) 0.61737(9) -0.2088(2) 0.0568(6) Uani d . 1
C C4 0.3710(3) 0.58807(10) 0.1178(3) 0.0257(5) Uani d . 1
C C5 0.4630(3) 0.57717(9) 0.2893(3) 0.0231(5) Uani d . 1
N N5 0.5719(3) 0.52110(8) 0.3400(2) 0.0277(5) Uani d . 1
O O51 0.5481(2) 0.48150(7) 0.2329(2) 0.0390(5) Uani d . 1
O O52 0.6815(2) 0.51683(7) 0.4883(2) 0.0332(4) Uani d . 1
C C6 0.4550(3) 0.61626(9) 0.4147(3) 0.0236(5) Uani d . 1
C C7 0.3390(3) 0.70940(10) 0.5064(3) 0.0234(5) Uani d . 1
O O7 0.4536(2) 0.70439(7) 0.65282(19) 0.0306(4) Uani d . 1
N N1 0.1957(3) 0.74860(8) 0.4635(2) 0.0244(4) Uani d . 1
N N2 0.1620(3) 0.78444(8) 0.5875(2) 0.0271(5) Uani d . 1
C C21 0.2694(3) 0.83829(10) 0.6312(3) 0.0242(5) Uani d . 1
C C22 0.2748(3) 0.87735(10) 0.5041(3) 0.0283(5) Uani d . 1
C C23 0.3666(3) 0.93227(11) 0.5482(3) 0.0321(6) Uani d . 1
C C24 0.4539(3) 0.94840(11) 0.7171(3) 0.0344(6) Uani d . 1
C C25 0.4493(3) 0.90925(11) 0.8429(3) 0.0334(6) Uani d . 1
C C26 0.3579(3) 0.85433(11) 0.8015(3) 0.0288(5) Uani d . 1
H H2 0.1942 0.7193 0.1607 0.029 Uiso calc R 1
H H4 0.3750 0.5602 0.0332 0.031 Uiso calc R 1
H H6 0.5195 0.6071 0.5314 0.028 Uiso calc R 1
H H1 0.1121 0.7528 0.3601 0.029 Uiso d R 1
H H2A 0.1693 0.7622 0.6762 0.033 Uiso d R 1
H H22 0.2160 0.8665 0.3878 0.034 Uiso calc R 1
H H23 0.3697 0.9592 0.4613 0.039 Uiso calc R 1
H H24 0.5164 0.9862 0.7461 0.041 Uiso calc R 1
H H25 0.5096 0.9201 0.9590 0.040 Uiso calc R 1
H H26 0.3553 0.8276 0.8889 0.035 Uiso calc R 1

loop_
_atom_site_aniso_label
_atom_site_aniso_U_11
_atom_site_aniso_U_22
_atom_site_aniso_U_33
_atom_site_aniso_U_12
_atom_site_aniso_U_13
_atom_site_aniso_U_23
C1 0.0203(11) 0.0199(11) 0.0258(11) -0.0031(9) 0.0085(9) 0.0011(9)
C2 0.0211(11) 0.0218(11) 0.0269(12) -0.0009(9) 0.0066(9) 0.0035(9)
C3 0.0260(12) 0.0259(12) 0.0237(11) -0.0033(9) 0.0112(10) 0.0020(9)
N3 0.0436(13) 0.0337(12) 0.0276(11) 0.0061(10) 0.0152(9) 0.0031(9)
O31 0.0574(12) 0.0348(10) 0.0305(9) 0.0131(9) 0.0196(9) 0.0109(8)
O32 0.0876(16) 0.0517(12) 0.0266(10) 0.0251(11) 0.0146(10) -0.0054(9)
C4 0.0278(12) 0.0237(12) 0.0277(12) -0.0037(9) 0.0125(10) -0.0018(9)
C5 0.0194(11) 0.0180(10) 0.0335(12) -0.0012(9) 0.0113(9) 0.0033(9)
N5 0.0264(10) 0.0252(10) 0.0333(11) 0.0009(8) 0.0128(9) 0.0038(9)
O51 0.0480(11) 0.0246(9) 0.0440(10) 0.0065(8) 0.0157(9) -0.0047(8)
O52 0.0293(9) 0.0328(9) 0.0352(9) 0.0046(7) 0.0087(8) 0.0087(8)
C6 0.0211(11) 0.0234(11) 0.0247(11) -0.0047(9) 0.0061(9) 0.0007(9)
C7 0.0242(12) 0.0209(11) 0.0220(11) -0.0033(9) 0.0044(9) 0.0001(9)
O7 0.0319(9) 0.0277(9) 0.0251(9) 0.0014(7) 0.0014(7) -0.0022(7)
N1 0.0257(10) 0.0241(9) 0.0210(9) 0.0017(8) 0.0052(8) -0.0012(8)
N2 0.0339(11) 0.0252(10) 0.0239(10) 0.0021(8) 0.0123(9) 0.0003(8)
C21 0.0227(12) 0.0241(11) 0.0245(11) 0.0066(9) 0.0069(9) -0.0006(9)
C22 0.0335(13) 0.0262(12) 0.0224(11) 0.0014(10) 0.0066(10) -0.0021(10)
C23 0.0300(13) 0.0265(12) 0.0374(14) 0.0020(10) 0.0088(11) 0.0015(11)
C24 0.0269(13) 0.0292(13) 0.0427(15) 0.0025(10) 0.0070(11) -0.0102(12)
C25 0.0245(13) 0.0402(14) 0.0299(13) 0.0073(11) 0.0028(10) -0.0131(11)
C26 0.0241(12) 0.0351(13) 0.0258(12) 0.0106(10) 0.0072(10) 0.0007(10)

loop_
_atom_type_symbol
_atom_type_description
_atom_type_scat_dispersion_real
_atom_type_scat_dispersion_imag
_atom_type_scat_source
C C 0.0033 0.0016 'International Tables Vol C Tables 4.2.6.8 and 6.1.1.4'
H H 0.0000 0.0000 'International Tables Vol C Tables 4.2.6.8 and 6.1.1.4'
N N 0.0061 0.0033 'International Tables Vol C Tables 4.2.6.8 and 6.1.1.4'
O O 0.0106 0.0060 'International Tables Vol C Tables 4.2.6.8 and 6.1.1.4'

loop_
_geom_angle_atom_site_label_1
_geom_angle_atom_site_label_2
_geom_angle_atom_site_label_3
_geom_angle
_geom_angle_publ_flag
C2 C1 C6 119.4(2) no
C2 C1 C7 123.19(19) no
C6 C1 C7 117.43(19) no
C3 C2 C1 119.0(2) no
C3 C2 H2 120.5 no
C1 C2 H2 120.5 no
C2 C3 C4 123.6(2) no
C2 C3 N3 118.16(19) no
C4 C3 N3 118.3(2) no
O32 N3 O31 123.9(2) no
O32 N3 C3 118.6(2) no
O31 N3 C3 117.42(19) no
C3 C4 C5 116.1(2) no
C3 C4 H4 122.0 no
C5 C4 H4 122.0 no
C4 C5 C6 123.0(2) no
C4 C5 N5 118.3(2) no
C6 C5 N5 118.74(19) no
O51 N5 O52 124.02(19) no
O51 N5 C5 118.21(18) no
O52 N5 C5 117.78(18) no
C5 C6 C1 119.0(2) no
C5 C6 H6 120.5 no
C1 C6 H6 120.5 no
O7 C7 N1 123.0(2) no
O7 C7 C1 120.8(2) no
N1 C7 C1 116.21(18) no
C7 N1 N2 120.76(18) no
C7 N1 H1 124.5 no
N2 N1 H1 114.7 no
N1 N2 C21 115.50(18) no
N1 N2 H2A 109.8 no
C21 N2 H2A 113.3 no
C22 C21 C26 119.8(2) no
C22 C21 N2 119.80(19) no
C26 C21 N2 120.2(2) no
C23 C22 C21 119.4(2) no
C23 C22 H22 120.3 no
C21 C22 H22 120.3 no
C24 C23 C22 120.9(2) no
C24 C23 H23 119.6 no
C22 C23 H23 119.6 no
C25 C24 C23 119.5(2) no
C25 C24 H24 120.3 no
C23 C24 H24 120.3 no
C24 C25 C26 120.5(2) no
C24 C25 H25 119.7 no
C26 C25 H25 119.7 no
C25 C26 C21 119.9(2) no
C25 C26 H26 120.1 no
C21 C26 H26 120.1 no

loop_
_geom_bond_atom_site_label_1
_geom_bond_atom_site_label_2
_geom_bond_distance
_geom_bond_publ_flag
C1 C2 1.391(3) no
C1 C6 1.396(3) no
C1 C7 1.496(3) no
C2 C3 1.374(3) no
C2 H2 0.95 no
C3 C4 1.379(3) no
C3 N3 1.465(3) no
N3 O32 1.214(3) no
N3 O31 1.237(2) no
C4 C5 1.382(3) no
C4 H4 0.95 no
C5 C6 1.383(3) no
C5 N5 1.469(3) no
N5 O51 1.225(2) no
N5 O52 1.232(2) no
C6 H6 0.95 no
C7 O7 1.234(2) no
C7 N1 1.336(3) no
N1 N2 1.405(2) no
N1 H1 0.88 no
N2 C21 1.418(3) no
N2 H2A 0.88 no
C21 C22 1.388(3) no
C21 C26 1.395(3) no
C22 C23 1.386(3) no
C22 H22 0.95 no
C23 C24 1.385(3) no
C23 H23 0.95 no
C24 C25 1.378(3) no
C24 H24 0.95 no
C25 C26 1.383(3) no
C25 H25 0.95 no
C26 H26 0.95 no

loop_
_geom_hbond_atom_site_label_D
_geom_hbond_atom_site_label_H
_geom_hbond_atom_site_label_A
_geom_hbond_site_symmetry_A
_geom_hbond_distance_DH
_geom_hbond_distance_HA
_geom_hbond_distance_DA
_geom_hbond_angle_DHA
_geom_hbond_publ_flag
N1 H1 O7 4_464 0.88 1.97 2.806(2) 157 y
N2 H2A O31 1_556 0.88 2.16 3.020(3) 165 y
C2 H2 O7 4_464 0.95 2.47 3.355(3) 155 y

loop_
_geom_torsion_atom_site_label_1
_geom_torsion_atom_site_label_2
_geom_torsion_atom_site_label_3
_geom_torsion_atom_site_label_4
_geom_torsion
_geom_torsion_publ_flag
C1 C7 N1 N2 174.32(18) y
C7 N1 N2 C21 84.2(2) y
N1 N2 C21 C22 50.8(3) y
N1 C7 C1 C2 19.8(3) y
C6 C1 C2 C3 2.4(3) no
C7 C1 C2 C3 -176.9(2) no
C1 C2 C3 C4 -1.0(3) no
C1 C2 C3 N3 179.3(2) no
C2 C3 N3 O32 -171.1(2) no
C4 C3 N3 O32 9.1(3) no
C2 C3 N3 O31 7.0(3) y
C4 C3 N3 O31 -172.8(2) no
C2 C3 C4 C5 -1.1(3) no
N3 C3 C4 C5 178.66(19) no
C3 C4 C5 C6 1.8(3) no
C3 C4 C5 N5 -179.08(19) no
C4 C5 N5 O51 -13.6(3) y
C6 C5 N5 O51 165.6(2) no
C4 C5 N5 O52 166.47(19) no
C6 C5 N5 O52 -14.4(3) no
C4 C5 C6 C1 -0.4(3) no
N5 C5 C6 C1 -179.55(18) no
C2 C1 C6 C5 -1.7(3) no
C7 C1 C6 C5 177.64(19) no
C2 C1 C7 O7 -162.2(2) no
C6 C1 C7 O7 18.4(3) no
C6 C1 C7 N1 -159.5(2) no
O7 C7 N1 N2 -3.6(3) no
N1 N2 C21 C26 -134.1(2) no
C26 C21 C22 C23 -0.7(3) no
N2 C21 C22 C23 174.5(2) no
C21 C22 C23 C24 0.4(4) no
C22 C23 C24 C25 0.1(4) no
C23 C24 C25 C26 -0.3(4) no
C24 C25 C26 C21 0.0(3) no
C22 C21 C26 C25 0.5(3) no
N2 C21 C26 C25 -174.7(2) no

loop_
_cod_related_entry_id
_cod_related_entry_database
_cod_related_entry_code
1 ChemSpider 21127910
